data_7053959
loop_
_publ_author_name
'Diwan, Kiran'
'Chauhan, Ratna'
'Singh, Santosh K.'
'Singh, Bandana'
'Drew, Michael G. B.'
'Bahadur, Lal'
'Singh, Nanhai'

_publ_section_title
;
 Light harvesting properties of some new heteroleptic
 dithiocarbimate--diamine/diimine complexes of Ni, Pd and Pt studied as
 photosensitizer in dye-sensitized TiO2 solar cells
;
_journal_issue 1
_journal_name_full 'New Journal of Chemistry'
_journal_page_first 97
_journal_paper_doi 10.1039/c3nj00507k
_journal_volume 38
_journal_year 2014
_chemical_formula_sum 'C18.5 H16 Cl N3 Ni O2 S3'
_chemical_formula_weight 502.68
_chemical_name_systematic
; 
 ? 
;
_space_group_IT_number 14
_symmetry_cell_setting monoclinic
_symmetry_space_group_name_Hall '-P 2yab'
_symmetry_space_group_name_H-M 'P 1 21/a 1'
_atom_sites_solution_hydrogens geom
_atom_sites_solution_primary direct
_atom_sites_solution_secondary difmap
_audit_creation_method SHELXL-97
_cell_angle_alpha 90.000(4)
_cell_angle_beta 104.401(3)
_cell_angle_gamma 90.000(3)
_cell_formula_units_Z 8
_cell_length_a 32.8046(13)
_cell_length_b 7.5551(7)
_cell_length_c 16.8736(14)
_cell_measurement_reflns_used 27652
_cell_measurement_temperature 150(2)
_cell_measurement_theta_max 30.00
_cell_measurement_theta_min 2.49
_cell_volume 4050.6(5)
_computing_cell_refinement 'Crysalis, Oxford Diffraction'
_computing_data_collection 'Crysalis, Oxford Diffraction'
_computing_data_reduction 'Crysalis, Oxford Diffraction'
_computing_molecular_graphics PLATON(Spek,2004)
_computing_structure_refinement 'SHELXL-97 (Sheldrick, 1997)'
_computing_structure_solution 'SHELXS-97 (Sheldrick, 1997)'
_diffrn_ambient_temperature 150(2)
_diffrn_measured_fraction_theta_full 0.995
_diffrn_measured_fraction_theta_max 0.995
_diffrn_measurement_device 'Oxford Diffaction X-Calibur System'
_diffrn_measurement_method '321 frames, counting time 10 s.'
_diffrn_radiation_monochromator graphite
_diffrn_radiation_source 'fine-focus sealed tube'
_diffrn_radiation_type MoK\a
_diffrn_radiation_wavelength 0.71073
_diffrn_reflns_av_R_equivalents 0.1227
_diffrn_reflns_av_sigmaI/netI 0.1843
_diffrn_reflns_limit_h_max 45
_diffrn_reflns_limit_h_min -46
_diffrn_reflns_limit_k_max 10
_diffrn_reflns_limit_k_min -6
_diffrn_reflns_limit_l_max 22
_diffrn_reflns_limit_l_min -23
_diffrn_reflns_number 27652
_diffrn_reflns_theta_full 30.00
_diffrn_reflns_theta_max 30.00
_diffrn_reflns_theta_min 2.49
_exptl_absorpt_coefficient_mu 1.420
_exptl_absorpt_correction_T_max 1.000
_exptl_absorpt_correction_T_min 0.884
_exptl_absorpt_correction_type empirical
_exptl_absorpt_process_details 'ABSPACK, Oxford Diffraction Ltd'
_exptl_crystal_colour yellow
_exptl_crystal_density_diffrn 1.649
_exptl_crystal_density_method 'not measured'
_exptl_crystal_description plate
_exptl_crystal_F_000 2056
_exptl_crystal_size_max 0.30
_exptl_crystal_size_mid 0.29
_exptl_crystal_size_min 0.05
_refine_diff_density_max 0.835
_refine_diff_density_min -0.662
_refine_diff_density_rms 0.125
_refine_ls_extinction_method none
_refine_ls_goodness_of_fit_ref 0.849
_refine_ls_hydrogen_treatment constr
_refine_ls_matrix_type full
_refine_ls_number_parameters 516
_refine_ls_number_reflns 11762
_refine_ls_number_restraints 0
_refine_ls_restrained_S_all 0.849
_refine_ls_R_factor_all 0.1484
_refine_ls_R_factor_gt 0.0658
_refine_ls_shift/su_max 0.001
_refine_ls_shift/su_mean 0.000
_refine_ls_structure_factor_coef Fsqd
_refine_ls_weighting_details
;
_refine_ls_weighting_details 
  w=1/[\s^2^(Fo^2^)+(0.0504P)^2^+0.0000P] where P=(Fo^2^+2Fc^2^)/3 
;
_refine_ls_weighting_scheme calc
_refine_ls_wR_factor_gt 0.1271
_refine_ls_wR_factor_ref 0.1484
_reflns_number_gt 5566
_reflns_number_total 11762
_reflns_threshold_expression >2sigma(I)
_cod_data_source_file c3nj00507k.txt
_cod_data_source_block Complex1
_cod_original_sg_symbol_H-M P21/a
_cod_database_code 7053959

loop_
_symmetry_equiv_pos_as_xyz
'x, y, z'
'-x+1/2, y+1/2, -z'
'-x, -y, -z'
'x-1/2, -y-1/2, z'

loop_
_atom_site_label
_atom_site_type_symbol
_atom_site_fract_x
_atom_site_fract_y
_atom_site_fract_z
_atom_site_U_iso_or_equiv
_atom_site_adp_type
_atom_site_occupancy
_atom_site_symmetry_multiplicity
_atom_site_calc_flag
_atom_site_refinement_flags
Ni1 Ni 0.543056(19) 0.89413(8) 0.90983(3) 0.02476(15) Uani 1 1 d .
Ni2 Ni 0.543510(19) 0.63337(8) 0.65799(3) 0.02318(15) Uani 1 1 d .
N31A N 0.48475(12) 0.8815(5) 0.8537(2) 0.0252(9) Uani 1 1 d .
C32A C 0.45348(16) 0.8235(7) 0.8833(3) 0.0329(12) Uani 1 1 d .
H32A H 0.4599 0.7759 0.9358 0.040 Uiso 1 1 calc R
C33A C 0.41160(16) 0.8297(7) 0.8403(3) 0.0360(13) Uani 1 1 d .
H33A H 0.3905 0.7870 0.8633 0.043 Uiso 1 1 calc R
C34A C 0.40212(15) 0.9006(6) 0.7632(3) 0.0353(12) Uani 1 1 d .
H34A H 0.3743 0.9084 0.7329 0.042 Uiso 1 1 calc R
C35A C 0.43477(15) 0.9609(6) 0.7306(3) 0.0283(11) Uani 1 1 d .
H35A H 0.4291 1.0062 0.6777 0.034 Uiso 1 1 calc R
C36A C 0.47576(14) 0.9522(6) 0.7780(3) 0.0242(10) Uani 1 1 d .
C37A C 0.51283(15) 1.0138(6) 0.7520(3) 0.0232(10) Uani 1 1 d .
C38A C 0.51164(16) 1.0879(6) 0.6766(3) 0.0279(11) Uani 1 1 d .
H38A H 0.4862 1.0993 0.6377 0.033 Uiso 1 1 calc R
C39A C 0.54874(17) 1.1455(6) 0.6593(3) 0.0330(12) Uani 1 1 d .
H39A H 0.5483 1.1966 0.6090 0.040 Uiso 1 1 calc R
C40A C 0.58625(15) 1.1255(6) 0.7181(3) 0.0293(11) Uani 1 1 d .
H40A H 0.6116 1.1603 0.7077 0.035 Uiso 1 1 calc R
C41A C 0.58519(15) 1.0526(6) 0.7926(3) 0.0280(11) Uani 1 1 d .
H41A H 0.6104 1.0409 0.8323 0.034 Uiso 1 1 calc R
N42A N 0.54955(12) 0.9974(5) 0.8108(2) 0.0224(8) Uani 1 1 d .
S11A S 0.54049(4) 0.75621(18) 1.02171(7) 0.0324(3) Uani 1 1 d .
S12A S 0.60811(4) 0.91223(17) 0.97919(7) 0.0301(3) Uani 1 1 d .
C13A C 0.59485(15) 0.7755(6) 1.0520(3) 0.0254(10) Uani 1 1 d .
N14A N 0.61822(12) 0.6948(5) 1.1146(2) 0.0308(10) Uani 1 1 d .
S15A S 0.66958(4) 0.71840(19) 1.13488(8) 0.0375(3) Uani 1 1 d .
O16A O 0.68112(12) 0.8955(5) 1.1607(3) 0.0615(12) Uani 1 1 d .
O17A O 0.68560(12) 0.6480(6) 1.0693(2) 0.0564(12) Uani 1 1 d .
C21A C 0.68529(14) 0.5775(6) 1.2193(3) 0.0286(11) Uani 1 1 d .
C22A C 0.69075(15) 0.6420(7) 1.2982(3) 0.0358(13) Uani 1 1 d .
H22A H 0.6859 0.7608 1.3072 0.043 Uiso 1 1 calc R
C23A C 0.70356(15) 0.5256(8) 1.3634(3) 0.0409(14) Uani 1 1 d .
H23A H 0.7066 0.5678 1.4163 0.049 Uiso 1 1 calc R
C24A C 0.71181(15) 0.3506(8) 1.3522(3) 0.0407(14) Uani 1 1 d .
C25A C 0.70602(16) 0.2878(7) 1.2728(3) 0.0404(14) Uani 1 1 d .
H25A H 0.7108 0.1687 1.2642 0.049 Uiso 1 1 calc R
C26A C 0.69339(15) 0.3992(7) 1.2067(3) 0.0335(12) Uani 1 1 d .
H26A H 0.6902 0.3562 1.1539 0.040 Uiso 1 1 calc R
C27A C 0.72853(18) 0.2281(9) 1.4248(4) 0.067(2) Uani 1 1 d .
H27A H 0.7330 0.2944 1.4747 0.101 Uiso 1 1 calc R
H27B H 0.7547 0.1770 1.4205 0.101 Uiso 1 1 calc R
H27C H 0.7085 0.1356 1.4249 0.101 Uiso 1 1 calc R
S11B S 0.60306(4) 0.70489(17) 0.63425(8) 0.0314(3) Uani 1 1 d .
S12B S 0.52353(4) 0.73640(17) 0.53395(7) 0.0301(3) Uani 1 1 d .
C13B C 0.57528(15) 0.7805(6) 0.5385(3) 0.0276(11) Uani 1 1 d .
N14B N 0.58855(12) 0.8541(5) 0.4796(2) 0.0290(9) Uani 1 1 d .
S15B S 0.63963(4) 0.87111(17) 0.48665(7) 0.0306(3) Uani 1 1 d .
O16B O 0.66087(11) 0.7059(4) 0.5113(2) 0.0331(8) Uani 1 1 d .
O17B O 0.64237(10) 0.9454(5) 0.40984(19) 0.0387(9) Uani 1 1 d .
C21B C 0.65955(15) 1.0287(6) 0.5632(3) 0.0287(11) Uani 1 1 d .
C22B C 0.68482(14) 0.9782(6) 0.6392(3) 0.0275(11) Uani 1 1 d .
H22B H 0.6910 0.8593 0.6505 0.033 Uiso 1 1 calc R
C23B C 0.70042(15) 1.1038(6) 0.6972(3) 0.0333(12) Uani 1 1 d .
H23B H 0.7169 1.0690 0.7479 0.040 Uiso 1 1 calc R
C24B C 0.69214(16) 1.2813(7) 0.6817(3) 0.0347(12) Uani 1 1 d .
C25B C 0.66698(19) 1.3298(7) 0.6059(4) 0.0458(15) Uani 1 1 d .
H25B H 0.6609 1.4488 0.5947 0.055 Uiso 1 1 calc R
C26B C 0.65091(18) 1.2062(7) 0.5473(4) 0.0424(14) Uani 1 1 d .
H26B H 0.6342 1.2415 0.4968 0.051 Uiso 1 1 calc R
C27B C 0.70957(18) 1.4183(7) 0.7458(4) 0.0530(16) Uani 1 1 d .
H27D H 0.6941 1.4156 0.7872 0.080 Uiso 1 1 calc R
H27E H 0.7070 1.5334 0.7209 0.080 Uiso 1 1 calc R
H27F H 0.7387 1.3935 0.7701 0.080 Uiso 1 1 calc R
N31B N 0.56479(12) 0.5556(5) 0.7684(2) 0.0252(9) Uani 1 1 d .
C32B C 0.60497(15) 0.5625(6) 0.8133(3) 0.0269(11) Uani 1 1 d .
H32B H 0.6253 0.6131 0.7905 0.032 Uiso 1 1 calc R
C33B C 0.61695(15) 0.4972(6) 0.8918(3) 0.0310(11) Uani 1 1 d .
H33B H 0.6448 0.5070 0.9219 0.037 Uiso 1 1 calc R
C34B C 0.58758(17) 0.4174(6) 0.9255(3) 0.0332(12) Uani 1 1 d .
H34B H 0.5954 0.3687 0.9777 0.040 Uiso 1 1 calc R
C35B C 0.54590(16) 0.4108(6) 0.8801(3) 0.0294(11) Uani 1 1 d .
H35B H 0.5254 0.3584 0.9016 0.035 Uiso 1 1 calc R
C36B C 0.53554(14) 0.4837(6) 0.8022(3) 0.0217(10) Uani 1 1 d .
C37B C 0.49245(15) 0.4878(6) 0.7484(3) 0.0230(10) Uani 1 1 d .
C38B C 0.45711(14) 0.4267(6) 0.7703(3) 0.0266(11) Uani 1 1 d .
H38B H 0.4593 0.3798 0.8221 0.032 Uiso 1 1 calc R
C39B C 0.41862(16) 0.4360(6) 0.7144(3) 0.0358(13) Uani 1 1 d .
H39B H 0.3945 0.3956 0.7281 0.043 Uiso 1 1 calc R
C40B C 0.41628(15) 0.5057(6) 0.6378(3) 0.0308(11) Uani 1 1 d .
H40B H 0.3907 0.5124 0.5989 0.037 Uiso 1 1 calc R
C41B C 0.45299(15) 0.5655(6) 0.6203(3) 0.0273(11) Uani 1 1 d .
H41B H 0.4514 0.6116 0.5685 0.033 Uiso 1 1 calc R
N42B N 0.49050(12) 0.5605(4) 0.6738(2) 0.0214(8) Uani 1 1 d .
C2 C 0.72284(19) -0.0401(7) 0.9620(3) 0.0504(16) Uani 1 1 d .
H2A H 0.7529 -0.0173 0.9783 0.061 Uiso 1 1 calc R
H2B H 0.7143 -0.0839 1.0095 0.061 Uiso 1 1 calc R
Cl1 Cl 0.69615(6) 0.1592(2) 0.92928(12) 0.0698(5) Uani 1 1 d .
Cl2 Cl 0.71256(6) -0.2024(2) 0.88532(10) 0.0646(5) Uani 1 1 d .

loop_
_atom_site_aniso_label
_atom_site_aniso_U_11
_atom_site_aniso_U_22
_atom_site_aniso_U_33
_atom_site_aniso_U_23
_atom_site_aniso_U_13
_atom_site_aniso_U_12
Ni1 0.0177(3) 0.0358(3) 0.0200(3) 0.0017(3) 0.0034(2) 0.0009(3)
Ni2 0.0192(3) 0.0293(3) 0.0212(3) 0.0029(3) 0.0054(2) -0.0013(3)
N31A 0.023(2) 0.035(2) 0.022(2) -0.0007(18) 0.0122(17) 0.0011(19)
C32A 0.021(3) 0.051(3) 0.027(3) 0.007(2) 0.007(2) 0.001(3)
C33A 0.021(3) 0.055(3) 0.032(3) 0.003(3) 0.008(2) -0.006(3)
C34A 0.016(2) 0.048(3) 0.038(3) 0.001(3) -0.001(2) -0.001(2)
C35A 0.022(3) 0.039(3) 0.022(2) 0.000(2) 0.002(2) -0.002(2)
C36A 0.013(2) 0.027(2) 0.028(3) -0.008(2) -0.0024(19) 0.001(2)
C37A 0.020(2) 0.024(2) 0.026(2) -0.006(2) 0.007(2) 0.000(2)
C38A 0.027(3) 0.032(3) 0.023(2) 0.000(2) 0.002(2) 0.001(2)
C39A 0.033(3) 0.041(3) 0.025(3) 0.006(2) 0.007(2) 0.000(3)
C40A 0.020(2) 0.038(3) 0.032(3) 0.007(2) 0.008(2) 0.001(2)
C41A 0.022(3) 0.035(3) 0.026(3) 0.004(2) 0.003(2) 0.005(2)
N42A 0.0124(19) 0.028(2) 0.025(2) -0.0018(17) 0.0017(16) 0.0022(17)
S11A 0.0154(6) 0.0575(8) 0.0238(6) 0.0074(6) 0.0038(5) -0.0011(6)
S12A 0.0214(6) 0.0438(8) 0.0246(6) 0.0069(6) 0.0049(5) -0.0019(6)
C13A 0.019(2) 0.033(3) 0.023(2) -0.002(2) 0.0047(19) 0.004(2)
N14A 0.018(2) 0.047(2) 0.028(2) 0.006(2) 0.0072(18) 0.002(2)
S15A 0.0180(6) 0.0585(9) 0.0334(7) 0.0137(7) 0.0013(5) -0.0013(7)
O16A 0.033(2) 0.052(3) 0.082(3) 0.024(2) -0.018(2) -0.013(2)
O17A 0.024(2) 0.113(3) 0.036(2) 0.021(2) 0.0130(17) 0.018(2)
C21A 0.016(2) 0.046(3) 0.023(2) 0.001(2) 0.0037(19) 0.003(2)
C22A 0.016(2) 0.054(3) 0.036(3) -0.002(3) 0.004(2) 0.004(3)
C23A 0.014(2) 0.085(4) 0.024(3) 0.000(3) 0.004(2) -0.004(3)
C24A 0.009(2) 0.070(4) 0.042(3) 0.025(3) 0.005(2) 0.000(3)
C25A 0.022(3) 0.040(3) 0.058(4) 0.009(3) 0.007(3) -0.002(3)
C26A 0.019(2) 0.048(3) 0.032(3) -0.011(3) 0.004(2) -0.006(2)
C27A 0.024(3) 0.114(5) 0.064(4) 0.048(4) 0.010(3) -0.002(4)
S11B 0.0187(6) 0.0462(7) 0.0293(7) 0.0122(6) 0.0058(5) -0.0008(6)
S12B 0.0181(6) 0.0471(8) 0.0251(6) 0.0063(6) 0.0052(5) -0.0044(6)
C13B 0.026(3) 0.023(2) 0.031(3) 0.004(2) 0.002(2) -0.001(2)
N14B 0.019(2) 0.043(2) 0.025(2) 0.0081(19) 0.0061(17) 0.0033(19)
S15B 0.0215(6) 0.0446(8) 0.0267(6) 0.0075(6) 0.0077(5) -0.0001(6)
O16B 0.029(2) 0.0346(19) 0.039(2) 0.0018(16) 0.0136(17) 0.0039(17)
O17B 0.0177(18) 0.070(2) 0.0282(18) 0.0168(18) 0.0061(15) 0.0003(18)
C21B 0.021(3) 0.038(3) 0.028(3) 0.010(2) 0.008(2) -0.003(2)
C22B 0.016(2) 0.027(3) 0.038(3) 0.004(2) 0.005(2) 0.002(2)
C23B 0.020(3) 0.038(3) 0.042(3) 0.002(3) 0.009(2) -0.004(2)
C24B 0.019(3) 0.036(3) 0.050(3) -0.001(3) 0.011(2) -0.001(2)
C25B 0.050(4) 0.032(3) 0.059(4) 0.016(3) 0.022(3) 0.015(3)
C26B 0.043(4) 0.036(3) 0.051(4) 0.023(3) 0.016(3) 0.014(3)
C27B 0.035(4) 0.049(4) 0.071(4) -0.006(3) 0.006(3) -0.004(3)
N31B 0.023(2) 0.027(2) 0.024(2) -0.0011(17) 0.0052(17) -0.0013(19)
C32B 0.021(3) 0.030(3) 0.031(3) 0.000(2) 0.008(2) -0.004(2)
C33B 0.020(3) 0.042(3) 0.026(3) -0.002(2) -0.003(2) -0.004(2)
C34B 0.038(3) 0.039(3) 0.023(2) 0.003(2) 0.008(2) 0.004(3)
C35B 0.024(3) 0.040(3) 0.024(2) 0.010(2) 0.005(2) 0.001(2)
C36B 0.016(2) 0.026(2) 0.024(2) 0.000(2) 0.0081(19) 0.001(2)
C37B 0.022(3) 0.025(2) 0.024(2) -0.002(2) 0.010(2) -0.001(2)
C38B 0.017(2) 0.044(3) 0.021(2) 0.005(2) 0.0090(19) -0.002(2)
C39B 0.022(3) 0.041(3) 0.046(3) 0.007(3) 0.011(2) -0.004(2)
C40B 0.017(2) 0.041(3) 0.033(3) 0.004(2) 0.003(2) 0.000(2)
C41B 0.021(3) 0.040(3) 0.018(2) 0.003(2) 0.0011(19) -0.003(2)
N42B 0.022(2) 0.024(2) 0.0179(19) 0.0013(16) 0.0040(16) 0.0011(17)
C2 0.042(4) 0.053(4) 0.058(4) 0.003(3) 0.014(3) -0.003(3)
Cl1 0.0439(10) 0.0591(10) 0.0976(14) 0.0148(10) 0.0011(9) -0.0003(8)
Cl2 0.0720(13) 0.0656(10) 0.0577(10) -0.0050(9) 0.0189(9) -0.0176(10)

loop_
_atom_type_symbol
_atom_type_description
_atom_type_scat_dispersion_real
_atom_type_scat_dispersion_imag
_atom_type_scat_source
C C 0.0033 0.0016 'International Tables Vol C Tables 4.2.6.8 and 6.1.1.4'
H H 0.0000 0.0000 'International Tables Vol C Tables 4.2.6.8 and 6.1.1.4'
O O 0.0106 0.0060 'International Tables Vol C Tables 4.2.6.8 and 6.1.1.4'
S S 0.1246 0.1234 'International Tables Vol C Tables 4.2.6.8 and 6.1.1.4'
Ni Ni 0.3393 1.1124 'International Tables Vol C Tables 4.2.6.8 and 6.1.1.4'
N N 0.0061 0.0033 'International Tables Vol C Tables 4.2.6.8 and 6.1.1.4'
Cl Cl 0.1484 0.1585 'International Tables Vol C Tables 4.2.6.8 and 6.1.1.4'

loop_
_geom_angle_atom_site_label_1
_geom_angle_atom_site_label_2
_geom_angle_atom_site_label_3
_geom_angle
N42A Ni1 N31A 84.40(15)
N42A Ni1 S12A 97.93(12)
N31A Ni1 S12A 176.99(11)
N42A Ni1 S11A 174.10(12)
N31A Ni1 S11A 98.96(11)
S12A Ni1 S11A 78.89(5)
N42B Ni2 N31B 84.22(16)
N42B Ni2 S11B 176.63(11)
N31B Ni2 S11B 97.47(12)
N42B Ni2 S12B 99.85(11)
N31B Ni2 S12B 175.43(12)
S11B Ni2 S12B 78.57(5)
C32A N31A C36A 118.8(4)
C32A N31A Ni1 127.1(3)
C36A N31A Ni1 113.9(3)
N31A C32A C33A 123.6(5)
N31A C32A H32A 118.2
C33A C32A H32A 118.2
C34A C33A C32A 118.1(5)
C34A C33A H33A 120.9
C32A C33A H33A 120.9
C33A C34A C35A 119.1(5)
C33A C34A H34A 120.4
C35A C34A H34A 120.4
C36A C35A C34A 119.1(5)
C36A C35A H35A 120.4
C34A C35A H35A 120.4
N31A C36A C35A 121.2(4)
N31A C36A C37A 114.0(4)
C35A C36A C37A 124.8(4)
N42A C37A C38A 121.7(4)
N42A C37A C36A 113.7(4)
C38A C37A C36A 124.6(4)
C37A C38A C39A 119.6(5)
C37A C38A H38A 120.2
C39A C38A H38A 120.2
C40A C39A C38A 119.0(4)
C40A C39A H39A 120.5
C38A C39A H39A 120.5
C39A C40A C41A 118.5(4)
C39A C40A H40A 120.8
C41A C40A H40A 120.8
N42A C41A C40A 123.4(4)
N42A C41A H41A 118.3
C40A C41A H41A 118.3
C41A N42A C37A 117.8(4)
C41A N42A Ni1 128.3(3)
C37A N42A Ni1 113.9(3)
C13A S11A Ni1 87.49(16)
C13A S12A Ni1 87.60(16)
N14A C13A S11A 123.9(4)
N14A C13A S12A 130.9(4)
S11A C13A S12A 105.2(2)
C13A N14A S15A 119.2(3)
O16A S15A O17A 117.5(3)
O16A S15A N14A 110.2(2)
O17A S15A N14A 110.6(2)
O16A S15A C21A 108.6(2)
O17A S15A C21A 108.1(2)
N14A S15A C21A 100.5(2)
C22A C21A C26A 120.0(5)
C22A C21A S15A 120.6(4)
C26A C21A S15A 119.4(4)
C23A C22A C21A 118.6(5)
C23A C22A H22A 120.7
C21A C22A H22A 120.7
C24A C23A C22A 122.1(5)
C24A C23A H23A 118.9
C22A C23A H23A 118.9
C23A C24A C25A 118.5(5)
C23A C24A C27A 121.3(6)
C25A C24A C27A 120.2(6)
C26A C25A C24A 120.9(5)
C26A C25A H25A 119.5
C24A C25A H25A 119.5
C25A C26A C21A 119.7(5)
C25A C26A H26A 120.1
C21A C26A H26A 120.1
C24A C27A H27A 109.5
C24A C27A H27B 109.5
H27A C27A H27B 109.5
C24A C27A H27C 109.5
H27A C27A H27C 109.5
H27B C27A H27C 109.5
C13B S11B Ni2 88.03(17)
C13B S12B Ni2 88.21(16)
N14B C13B S12B 124.3(4)
N14B C13B S11B 130.5(4)
S12B C13B S11B 105.1(3)
C13B N14B S15B 120.2(3)
O17B S15B O16B 117.7(2)
O17B S15B N14B 104.80(19)
O16B S15B N14B 111.2(2)
O17B S15B C21B 107.7(2)
O16B S15B C21B 108.1(2)
N14B S15B C21B 106.8(2)
C26B C21B C22B 119.3(5)
C26B C21B S15B 119.5(4)
C22B C21B S15B 121.1(4)
C23B C22B C21B 119.9(4)
C23B C22B H22B 120.1
C21B C22B H22B 120.1
C22B C23B C24B 121.2(5)
C22B C23B H23B 119.4
C24B C23B H23B 119.4
C23B C24B C25B 118.3(5)
C23B C24B C27B 120.7(5)
C25B C24B C27B 120.9(5)
C26B C25B C24B 121.4(5)
C26B C25B H25B 119.3
C24B C25B H25B 119.3
C25B C26B C21B 119.9(5)
C25B C26B H26B 120.1
C21B C26B H26B 120.1
C24B C27B H27D 109.5
C24B C27B H27E 109.5
H27D C27B H27E 109.5
C24B C27B H27F 109.5
H27D C27B H27F 109.5
H27E C27B H27F 109.5
C32B N31B C36B 118.5(4)
C32B N31B Ni2 127.2(3)
C36B N31B Ni2 114.3(3)
N31B C32B C33B 122.1(4)
N31B C32B H32B 118.9
C33B C32B H32B 118.9
C34B C33B C32B 119.6(5)
C34B C33B H33B 120.2
C32B C33B H33B 120.2
C33B C34B C35B 118.8(5)
C33B C34B H34B 120.6
C35B C34B H34B 120.6
C36B C35B C34B 118.9(4)
C36B C35B H35B 120.6
C34B C35B H35B 120.6
N31B C36B C35B 121.9(4)
N31B C36B C37B 113.9(4)
C35B C36B C37B 124.2(4)
N42B C37B C38B 122.2(4)
N42B C37B C36B 113.2(4)
C38B C37B C36B 124.6(4)
C39B C38B C37B 119.2(4)
C39B C38B H38B 120.4
C37B C38B H38B 120.4
C38B C39B C40B 119.3(5)
C38B C39B H39B 120.4
C40B C39B H39B 120.4
C39B C40B C41B 118.4(5)
C39B C40B H40B 120.8
C41B C40B H40B 120.8
N42B C41B C40B 123.4(4)
N42B C41B H41B 118.3
C40B C41B H41B 118.3
C41B N42B C37B 117.5(4)
C41B N42B Ni2 128.1(3)
C37B N42B Ni2 114.3(3)
Cl2 C2 Cl1 112.2(3)
Cl2 C2 H2A 109.2
Cl1 C2 H2A 109.2
Cl2 C2 H2B 109.2
Cl1 C2 H2B 109.2
H2A C2 H2B 107.9

loop_
_geom_bond_atom_site_label_1
_geom_bond_atom_site_label_2
_geom_bond_distance
Ni1 N42A 1.904(4)
Ni1 N31A 1.914(4)
Ni1 S12A 2.1680(14)
Ni1 S11A 2.1762(13)
Ni2 N42B 1.905(4)
Ni2 N31B 1.912(4)
Ni2 S11B 2.1582(13)
Ni2 S12B 2.1758(13)
N31A C32A 1.322(6)
N31A C36A 1.349(6)
C32A C33A 1.385(6)
C32A H32A 0.9300
C33A C34A 1.370(7)
C33A H33A 0.9300
C34A C35A 1.397(6)
C34A H34A 0.9300
C35A C36A 1.385(6)
C35A H35A 0.9300
C36A C37A 1.467(6)
C37A N42A 1.363(5)
C37A C38A 1.381(6)
C38A C39A 1.390(6)
C38A H38A 0.9300
C39A C40A 1.384(6)
C39A H39A 0.9300
C40A C41A 1.381(6)
C40A H40A 0.9300
C41A N42A 1.347(6)
C41A H41A 0.9300
S11A C13A 1.735(5)
S12A C13A 1.741(5)
C13A N14A 1.294(5)
N14A S15A 1.643(4)
S15A O16A 1.429(4)
S15A O17A 1.439(4)
S15A C21A 1.750(5)
C21A C22A 1.386(6)
C21A C26A 1.399(6)
C22A C23A 1.390(7)
C22A H22A 0.9300
C23A C24A 1.372(7)
C23A H23A 0.9300
C24A C25A 1.390(7)
C24A C27A 1.524(7)
C25A C26A 1.377(7)
C25A H25A 0.9300
C26A H26A 0.9300
C27A H27A 0.9600
C27A H27B 0.9600
C27A H27C 0.9600
S11B C13B 1.743(5)
S12B C13B 1.713(5)
C13B N14B 1.303(5)
N14B S15B 1.655(4)
S15B O17B 1.436(3)
S15B O16B 1.439(3)
S15B C21B 1.759(5)
C21B C26B 1.383(6)
C21B C22B 1.396(6)
C22B C23B 1.367(6)
C22B H22B 0.9300
C23B C24B 1.381(7)
C23B H23B 0.9300
C24B C25B 1.388(8)
C24B C27B 1.503(7)
C25B C26B 1.366(7)
C25B H25B 0.9300
C26B H26B 0.9300
C27B H27D 0.9600
C27B H27E 0.9600
C27B H27F 0.9600
N31B C32B 1.348(6)
N31B C36B 1.346(5)
C32B C33B 1.376(6)
C32B H32B 0.9300
C33B C34B 1.373(6)
C33B H33B 0.9300
C34B C35B 1.392(7)
C34B H34B 0.9300
C35B C36B 1.387(6)
C35B H35B 0.9300
C36B C37B 1.478(6)
C37B N42B 1.361(5)
C37B C38B 1.380(6)
C38B C39B 1.377(6)
C38B H38B 0.9300
C39B C40B 1.379(6)
C39B H39B 0.9300
C40B C41B 1.386(6)
C40B H40B 0.9300
C41B N42B 1.334(5)
C41B H41B 0.9300
C2 Cl2 1.754(6)
C2 Cl1 1.760(6)
C2 H2A 0.9700
C2 H2B 0.9700
